data_7049306
loop_
_publ_author_name
'Miao, Hao'
'Li, Miao'
'Li, Hong-Qing'
'Shen, Fu-Xing'
'Zhang, Yi-Quan'
'Wang, Xin-Yi'

_publ_section_title
;
 Syntheses and magnetic properties of a bis-tridentate nitronyl nitroxide
 radical and its metal complexes.
;
_journal_issue 15
_journal_name_full 'Dalton transactions (Cambridge, England : 2003)'
_journal_page_first 4774
_journal_page_last 4778
_journal_paper_doi 10.1039/c9dt00207c
_journal_volume 48
_journal_year 2019
_chemical_formula_sum 'C21 H21 N6 O2'
_chemical_formula_weight 389.44
_space_group_crystal_system triclinic
_space_group_IT_number 2
_space_group_name_Hall '-P 1'
_space_group_name_H-M_alt 'P -1'
_symmetry_space_group_name_Hall '-P 1'
_symmetry_space_group_name_H-M 'P -1'
_atom_sites_solution_hydrogens geom
_audit_update_record
;
2019-02-28 deposited with the CCDC.    2019-03-11 downloaded from the CCDC.
;
_cell_angle_alpha 66.602(2)
_cell_angle_beta 65.760(2)
_cell_angle_gamma 66.314(2)
_cell_formula_units_Z 2
_cell_length_a 10.2375(8)
_cell_length_b 10.7695(8)
_cell_length_c 11.1404(8)
_cell_measurement_reflns_used 8360
_cell_measurement_temperature 296.(2)
_cell_measurement_theta_max 28.3350
_cell_measurement_theta_min 3.7125
_cell_volume 985.18(13)
_computing_cell_refinement 'SAINT V8.38A (Bruker AXS Inc., 2017)'
_computing_data_collection 'Bruker APEX2'
_computing_data_reduction 'SAINT V8.38A (Bruker AXS Inc., 2017)'
_computing_molecular_graphics 'shelXle (C.B. Huebschle, rev 924)'
_computing_publication_material 'Bruker SHELXTL'
_computing_structure_refinement 'SHELXL-2018/3 (Sheldrick, 2018)'
_computing_structure_solution 'XT, VERSION 2014/5'
_diffrn_ambient_temperature 296.(2)
_diffrn_detector_area_resol_mean 10.4167
_diffrn_measured_fraction_theta_full 0.988
_diffrn_measured_fraction_theta_max 0.988
_diffrn_measurement_device_type 'Bruker D8 VENTURE PHOTON 100'
_diffrn_radiation_monochromator 'Helios Multi-layer Optic'
_diffrn_radiation_type ' Mo K\a'
_diffrn_radiation_wavelength 0.71073
_diffrn_reflns_av_R_equivalents 0.0433
_diffrn_reflns_av_unetI/netI 0.0534
_diffrn_reflns_limit_h_max 13
_diffrn_reflns_limit_h_min -12
_diffrn_reflns_limit_k_max 14
_diffrn_reflns_limit_k_min -12
_diffrn_reflns_limit_l_max 14
_diffrn_reflns_limit_l_min 0
_diffrn_reflns_number 8807
_diffrn_reflns_theta_full 28.36
_diffrn_reflns_theta_max 28.36
_diffrn_reflns_theta_min 2.15
_diffrn_source TXS
_diffrn_source_type 'Rotaing Anode'
_exptl_absorpt_coefficient_mu 0.089
_exptl_absorpt_correction_T_max 0.99
_exptl_absorpt_correction_T_min 0.73
_exptl_absorpt_correction_type multi-scan
_exptl_absorpt_process_details 'TWINABS - Bruker AXS scaling for twinned crystals - Version 2012/1'
_exptl_crystal_colour red
_exptl_crystal_density_diffrn 1.313
_exptl_crystal_density_method 'not measured'
_exptl_crystal_description block
_exptl_crystal_F_000 410
_exptl_crystal_size_max 0.150
_exptl_crystal_size_mid 0.130
_exptl_crystal_size_min 0.120
_refine_diff_density_max 0.392
_refine_diff_density_min -0.238
_refine_ls_extinction_method none
_refine_ls_goodness_of_fit_ref 1.039
_refine_ls_hydrogen_treatment constr
_refine_ls_matrix_type full
_refine_ls_number_parameters 267
_refine_ls_number_reflns 8807
_refine_ls_number_restraints 0
_refine_ls_restrained_S_all 1.039
_refine_ls_R_factor_all 0.0626
_refine_ls_R_factor_gt 0.0508
_refine_ls_shift/su_max 0.000
_refine_ls_shift/su_mean 0.000
_refine_ls_structure_factor_coef Fsqd
_refine_ls_weighting_details 'w=1/[\s^2^(Fo^2^)+(0.0830P)^2^+0.1937P] where P=(Fo^2^+2Fc^2^)/3'
_refine_ls_weighting_scheme calc
_refine_ls_wR_factor_gt 0.1469
_refine_ls_wR_factor_ref 0.1574
_reflns_number_gt 7245
_reflns_number_total 8807
_reflns_threshold_expression 'I > 2\s(I)'
_cod_data_source_file c9dt00207c2.cif
_cod_data_source_block 1
_cod_depositor_comments
;
The following automatic conversions were performed:

'_exptl_absorpt_correction_type' value 'Multi-Scan' changed to
'multi-scan' according to
/home/data/users/saulius/crontab/automatic-downloads/rss-feeds/RSC/lib/dictionaries/cif_core.dic
dictionary named 'cif_core.dic' version 2.4.2 from 2011-04-26.

Automatic conversion script
Id: cif_fix_values 4973 2017-02-22 13:04:09Z antanas 

 Adding full bibliography for 7049303--7049306.cif.
;
_cod_database_code 7049306

loop_
_space_group_symop_operation_xyz
'x, y, z'
'-x, -y, -z'

loop_
_atom_site_type_symbol
_atom_site_label
_atom_site_fract_x
_atom_site_fract_y
_atom_site_fract_z
_atom_site_U_iso_or_equiv
_atom_site_adp_type
_atom_site_calc_flag
_atom_site_refinement_flags_adp
_atom_site_refinement_flags_posn
_atom_site_occupancy
O O1 -0.02922(13) 0.80919(12) 0.69662(14) 0.0298(3) Uani d . . 1
O O2 0.21307(13) 1.01707(12) 0.79866(13) 0.0283(3) Uani d . . 1
N N1 0.35704(14) 0.75149(13) 0.62739(13) 0.0203(3) Uani d . . 1
N N2 0.69597(15) 0.49978(14) 0.49276(14) 0.0247(3) Uani d . . 1
N N3 0.24717(14) 0.65547(13) 0.86779(13) 0.0203(3) Uani d . . 1
N N4 0.48758(15) 0.31706(14) 1.00071(14) 0.0242(3) Uani d . . 1
N N5 0.11307(14) 0.99891(13) 0.77191(13) 0.0192(3) Uani d . . 1
N N6 -0.00293(14) 0.89975(13) 0.72392(13) 0.0201(3) Uani d . . 1
C C1 0.79693(18) 0.59391(18) 0.24977(17) 0.0274(3) Uani d . . 1
H H1 0.868368 0.579812 0.167769 0.033 Uiso calc U R 1
C C2 0.68790(19) 0.72187(18) 0.25301(17) 0.0286(3) Uani d . . 1
H H2 0.685615 0.795907 0.173278 0.034 Uiso calc U R 1
C C3 0.58227(17) 0.73778(16) 0.37697(17) 0.0249(3) Uani d . . 1
H H3 0.508336 0.822872 0.382167 0.03 Uiso calc U R 1
C C4 0.58899(16) 0.62350(15) 0.49400(15) 0.0205(3) Uani d . . 1
C C5 0.47268(15) 0.63297(15) 0.62777(15) 0.0192(3) Uani d . . 1
C C6 0.25192(15) 0.75403(14) 0.74750(15) 0.0195(3) Uani d . . 1
C C7 0.12229(15) 0.88328(15) 0.74772(15) 0.0191(3) Uani d . . 1
C C9 -0.12065(15) 1.03372(15) 0.74908(14) 0.0191(3) Uani d . . 1
C C10 -0.23229(19) 0.9892(2) 0.88796(17) 0.0297(4) Uani d . . 1
H H10A -0.313702 1.070492 0.90698 0.045 Uiso calc U R 1
H H10B -0.183524 0.947665 0.958019 0.045 Uiso calc U R 1
H H10C -0.26986 0.921571 0.886255 0.045 Uiso calc U R 1
C C11 0.37919(19) 0.22929(17) 1.24350(17) 0.0270(3) Uani d . . 1
H H11 0.387705 0.159801 1.325 0.032 Uiso calc U R 1
C C12 0.25345(19) 0.34434(18) 1.24131(17) 0.0281(3) Uani d . . 1
H H12 0.175131 0.353124 1.321271 0.034 Uiso calc U R 1
C C13 0.24616(17) 0.44635(16) 1.11783(16) 0.0243(3) Uani d . . 1
H H13 0.162909 0.524744 1.113418 0.029 Uiso calc U R 1
C C14 0.36595(16) 0.42912(15) 1.00056(15) 0.0202(3) Uani d . . 1
C C15 0.36525(16) 0.53914(15) 0.86719(15) 0.0191(3) Uani d . . 1
C C16 0.48140(15) 0.52313(14) 0.74732(15) 0.0199(3) Uani d . . 1
H H16 0.56195 0.441975 0.747093 0.024 Uiso calc U R 1
C C17 0.79723(17) 0.48713(18) 0.37168(17) 0.0268(3) Uani d . . 1
H H17 0.871885 0.402027 0.369212 0.032 Uiso calc U R 1
C C19 -0.02512(16) 1.11649(14) 0.74874(14) 0.0190(3) Uani d . . 1
C C20 0.02772(19) 1.21873(17) 0.60997(17) 0.0275(3) Uani d . . 1
H H20A 0.070623 1.171413 0.53962 0.041 Uiso calc U R 1
H H20B 0.101476 1.251009 0.6119 0.041 Uiso calc U R 1
H H20C -0.055751 1.298013 0.591208 0.041 Uiso calc U R 1
C C21 -0.19685(19) 1.10379(17) 0.63702(18) 0.0277(3) Uani d . . 1
H H21A -0.123294 1.120773 0.549173 0.041 Uiso calc U R 1
H H21B -0.268426 1.191834 0.650213 0.041 Uiso calc U R 1
H H21C -0.246901 1.042985 0.640964 0.041 Uiso calc U R 1
C C22 -0.09426(18) 1.18911(17) 0.86208(17) 0.0265(3) Uani d . . 1
H H22A -0.026205 1.232841 0.857122 0.04 Uiso calc U R 1
H H22B -0.114215 1.120604 0.949506 0.04 Uiso calc U R 1
H H22C -0.185994 1.259714 0.851166 0.04 Uiso calc U R 1
C C24 0.49221(18) 0.21993(17) 1.12144(17) 0.0269(3) Uani d . . 1
H H24 0.576052 0.141874 1.123335 0.032 Uiso calc U R 1

loop_
_atom_site_aniso_label
_atom_site_aniso_U_11
_atom_site_aniso_U_22
_atom_site_aniso_U_33
_atom_site_aniso_U_12
_atom_site_aniso_U_13
_atom_site_aniso_U_23
O1 0.0279(6) 0.0258(6) 0.0437(7) -0.0027(5) -0.0153(5) -0.0178(5)
O2 0.0267(6) 0.0252(6) 0.0399(7) -0.0030(5) -0.0200(5) -0.0098(5)
N1 0.0189(6) 0.0183(6) 0.0231(6) -0.0011(5) -0.0087(5) -0.0068(5)
N2 0.0224(6) 0.0226(6) 0.0260(7) -0.0018(5) -0.0068(5) -0.0092(5)
N3 0.0191(6) 0.0179(6) 0.0230(6) -0.0009(5) -0.0094(5) -0.0061(5)
N4 0.0225(6) 0.0212(6) 0.0251(7) 0.0002(5) -0.0115(5) -0.0046(5)
N5 0.0188(6) 0.0167(5) 0.0204(6) -0.0001(5) -0.0092(5) -0.0051(4)
N6 0.0195(6) 0.0176(6) 0.0229(6) -0.0010(5) -0.0086(5) -0.0075(5)
C1 0.0233(7) 0.0359(9) 0.0261(8) -0.0112(7) -0.0022(6) -0.0142(6)
C2 0.0285(8) 0.0308(8) 0.0239(8) -0.0123(7) -0.0057(6) -0.0034(6)
C3 0.0225(7) 0.0209(7) 0.0274(8) -0.0041(6) -0.0079(6) -0.0045(6)
C4 0.0178(6) 0.0211(7) 0.0230(7) -0.0042(6) -0.0070(5) -0.0070(5)
C5 0.0169(6) 0.0177(6) 0.0239(7) -0.0021(6) -0.0080(5) -0.0073(5)
C6 0.0188(6) 0.0171(6) 0.0227(7) -0.0004(5) -0.0095(5) -0.0069(5)
C7 0.0193(6) 0.0173(6) 0.0180(6) -0.0009(5) -0.0073(5) -0.0050(5)
C9 0.0175(6) 0.0181(6) 0.0188(7) 0.0005(5) -0.0066(5) -0.0069(5)
C10 0.0259(8) 0.0377(9) 0.0255(8) -0.0123(7) 0.0002(6) -0.0136(7)
C11 0.0332(8) 0.0234(7) 0.0252(8) -0.0104(7) -0.0141(6) 0.0003(6)
C12 0.0278(8) 0.0282(8) 0.0239(8) -0.0104(7) -0.0044(6) -0.0039(6)
C13 0.0212(7) 0.0214(7) 0.0262(8) -0.0039(6) -0.0065(6) -0.0054(6)
C14 0.0200(7) 0.0181(6) 0.0235(7) -0.0042(6) -0.0090(5) -0.0056(5)
C15 0.0182(6) 0.0176(6) 0.0228(7) -0.0026(6) -0.0089(5) -0.0064(5)
C16 0.0169(6) 0.0166(6) 0.0251(7) 0.0002(5) -0.0089(5) -0.0069(5)
C17 0.0213(7) 0.0273(8) 0.0308(8) -0.0013(6) -0.0058(6) -0.0150(6)
C19 0.0197(6) 0.0158(6) 0.0192(7) 0.0001(5) -0.0092(5) -0.0043(5)
C20 0.0324(8) 0.0229(7) 0.0247(8) -0.0080(7) -0.0139(6) 0.0016(6)
C21 0.0280(8) 0.0256(7) 0.0323(9) -0.0006(7) -0.0191(7) -0.0076(6)
C22 0.0263(7) 0.0259(7) 0.0294(8) -0.0007(6) -0.0093(6) -0.0155(6)
C24 0.0270(7) 0.0211(7) 0.0297(8) 0.0001(6) -0.0161(6) -0.0032(6)

loop_
_atom_type_symbol
_atom_type_description
_atom_type_scat_dispersion_real
_atom_type_scat_dispersion_imag
_atom_type_scat_source
C C 0.0033 0.0016 'International Tables Vol C Tables 4.2.6.8 and 6.1.1.4'
H H 0.0000 0.0000 'International Tables Vol C Tables 4.2.6.8 and 6.1.1.4'
N N 0.0061 0.0033 'International Tables Vol C Tables 4.2.6.8 and 6.1.1.4'
O O 0.0106 0.0060 'International Tables Vol C Tables 4.2.6.8 and 6.1.1.4'

loop_
_geom_angle_atom_site_label_1
_geom_angle_atom_site_label_2
_geom_angle_atom_site_label_3
_geom_angle
C6 N1 C5 115.35(12)
C17 N2 C4 117.19(14)
C6 N3 C15 115.43(13)
C14 N4 C24 117.09(14)
O2 N5 C7 125.95(13)
O2 N5 C19 121.96(12)
C7 N5 C19 111.77(12)
O1 N6 C7 125.93(13)
O1 N6 C9 121.93(12)
C7 N6 C9 111.79(12)
C2 C1 C17 118.51(15)
C2 C1 H1 120.7
C17 C1 H1 120.7
C1 C2 C3 118.90(15)
C1 C2 H2 120.6
C3 C2 H2 120.6
C2 C3 C4 118.68(15)
C2 C3 H3 120.7
C4 C3 H3 120.7
N2 C4 C3 122.99(14)
N2 C4 C5 116.45(13)
C3 C4 C5 120.54(14)
N1 C5 C16 121.56(13)
N1 C5 C4 116.90(13)
C16 C5 C4 121.53(13)
N1 C6 N3 128.50(13)
N1 C6 C7 115.81(12)
N3 C6 C7 115.69(13)
N5 C7 N6 110.26(13)
N5 C7 C6 125.22(13)
N6 C7 C6 124.53(13)
N6 C9 C21 109.36(12)
N6 C9 C10 105.83(12)
C21 C9 C10 110.33(13)
N6 C9 C19 101.11(10)
C21 C9 C19 115.15(12)
C10 C9 C19 114.15(12)
C9 C10 H10A 109.5
C9 C10 H10B 109.5
H10A C10 H10B 109.5
C9 C10 H10C 109.5
H10A C10 H10C 109.5
H10B C10 H10C 109.5
C12 C11 C24 118.48(14)
C12 C11 H11 120.8
C24 C11 H11 120.8
C11 C12 C13 118.86(15)
C11 C12 H12 120.6
C13 C12 H12 120.6
C12 C13 C14 118.70(15)
C12 C13 H13 120.7
C14 C13 H13 120.7
N4 C14 C13 123.11(14)
N4 C14 C15 116.53(13)
C13 C14 C15 120.35(13)
N3 C15 C16 121.45(13)
N3 C15 C14 116.85(13)
C16 C15 C14 121.70(13)
C15 C16 C5 117.69(13)
C15 C16 H16 121.2
C5 C16 H16 121.2
N2 C17 C1 123.69(15)
N2 C17 H17 118.2
C1 C17 H17 118.2
N5 C19 C22 109.30(12)
N5 C19 C20 105.82(12)
C22 C19 C20 110.54(13)
N5 C19 C9 101.19(10)
C22 C19 C9 115.07(12)
C20 C19 C9 114.00(12)
C19 C20 H20A 109.5
C19 C20 H20B 109.5
H20A C20 H20B 109.5
C19 C20 H20C 109.5
H20A C20 H20C 109.5
H20B C20 H20C 109.5
C9 C21 H21A 109.5
C9 C21 H21B 109.5
H21A C21 H21B 109.5
C9 C21 H21C 109.5
H21A C21 H21C 109.5
H21B C21 H21C 109.5
C19 C22 H22A 109.5
C19 C22 H22B 109.5
H22A C22 H22B 109.5
C19 C22 H22C 109.5
H22A C22 H22C 109.5
H22B C22 H22C 109.5
N4 C24 C11 123.75(15)
N4 C24 H24 118.1
C11 C24 H24 118.1

loop_
_geom_bond_atom_site_label_1
_geom_bond_atom_site_label_2
_geom_bond_distance
O1 N6 1.2767(16)
O2 N5 1.2779(16)
N1 C6 1.3313(19)
N1 C5 1.3478(19)
N2 C17 1.340(2)
N2 C4 1.343(2)
N3 C6 1.3353(19)
N3 C15 1.3469(19)
N4 C14 1.3415(19)
N4 C24 1.342(2)
N5 C7 1.3355(19)
N5 C19 1.5074(18)
N6 C7 1.3432(18)
N6 C9 1.5031(18)
C1 C2 1.384(2)
C1 C17 1.388(2)
C1 H1 0.93
C2 C3 1.385(2)
C2 H2 0.93
C3 C4 1.397(2)
C3 H3 0.93
C4 C5 1.488(2)
C5 C16 1.394(2)
C6 C7 1.4881(19)
C9 C21 1.521(2)
C9 C10 1.526(2)
C9 C19 1.5640(19)
C10 H10A 0.96
C10 H10B 0.96
C10 H10C 0.96
C11 C12 1.383(2)
C11 C24 1.386(2)
C11 H11 0.93
C12 C13 1.387(2)
C12 H12 0.93
C13 C14 1.393(2)
C13 H13 0.93
C14 C15 1.488(2)
C15 C16 1.393(2)
C16 H16 0.93
C17 H17 0.93
C19 C22 1.521(2)
C19 C20 1.528(2)
C20 H20A 0.96
C20 H20B 0.96
C20 H20C 0.96
C21 H21A 0.96
C21 H21B 0.96
C21 H21C 0.96
C22 H22A 0.96
C22 H22B 0.96
C22 H22C 0.96
C24 H24 0.93

loop_
_geom_hbond_atom_site_label_D
_geom_hbond_atom_site_label_H
_geom_hbond_atom_site_label_A
_geom_hbond_site_symmetry_A
_geom_hbond_distance_DH
_geom_hbond_distance_HA
_geom_hbond_distance_DA
_geom_hbond_angle_DHA
C17 H17 O1 2_666 0.93 2.39 3.280(2) 159.9
C21 H21A O1 2_576 0.96 2.51 3.459(2) 169.7
C22 H22B O2 2_577 0.96 2.58 3.525(2) 167.5
C24 H24 O2 2_667 0.93 2.39 3.259(2) 154.6

loop_
_geom_torsion_atom_site_label_1
_geom_torsion_atom_site_label_2
_geom_torsion_atom_site_label_3
_geom_torsion_atom_site_label_4
_geom_torsion
C17 C1 C2 C3 -0.9(2)
C1 C2 C3 C4 -0.6(2)
C17 N2 C4 C3 -1.7(2)
C17 N2 C4 C5 176.71(13)
C2 C3 C4 N2 2.0(2)
C2 C3 C4 C5 -176.39(13)
C6 N1 C5 C16 -1.4(2)
C6 N1 C5 C4 177.29(12)
N2 C4 C5 N1 -173.72(12)
C3 C4 C5 N1 4.8(2)
N2 C4 C5 C16 5.0(2)
C3 C4 C5 C16 -176.54(13)
C5 N1 C6 N3 0.8(2)
C5 N1 C6 C7 -178.90(12)
C15 N3 C6 N1 0.8(2)
C15 N3 C6 C7 -179.57(12)
O2 N5 C7 N6 179.70(13)
C19 N5 C7 N6 -6.69(17)
O2 N5 C7 C6 -0.1(2)
C19 N5 C7 C6 173.54(13)
O1 N6 C7 N5 179.54(13)
C9 N6 C7 N5 -7.14(17)
O1 N6 C7 C6 -0.7(2)
C9 N6 C7 C6 172.64(13)
N1 C6 C7 N5 -90.18(18)
N3 C6 C7 N5 90.12(17)
N1 C6 C7 N6 90.08(17)
N3 C6 C7 N6 -89.63(18)
O1 N6 C9 C21 -47.73(17)
C7 N6 C9 C21 138.64(13)
O1 N6 C9 C10 71.10(17)
C7 N6 C9 C10 -102.53(14)
O1 N6 C9 C19 -169.62(13)
C7 N6 C9 C19 16.76(15)
C24 C11 C12 C13 -0.8(2)
C11 C12 C13 C14 0.0(2)
C24 N4 C14 C13 -1.3(2)
C24 N4 C14 C15 177.36(13)
C12 C13 C14 N4 1.1(2)
C12 C13 C14 C15 -177.45(13)
C6 N3 C15 C16 -1.6(2)
C6 N3 C15 C14 178.08(12)
N4 C14 C15 N3 -176.52(12)
C13 C14 C15 N3 2.1(2)
N4 C14 C15 C16 3.2(2)
C13 C14 C15 C16 -178.14(13)
N3 C15 C16 C5 1.0(2)
C14 C15 C16 C5 -178.68(12)
N1 C5 C16 C15 0.6(2)
C4 C5 C16 C15 -178.05(12)
C4 N2 C17 C1 0.1(2)
C2 C1 C17 N2 1.2(2)
O2 N5 C19 C22 -47.79(17)
C7 N5 C19 C22 138.30(13)
O2 N5 C19 C20 71.26(17)
C7 N5 C19 C20 -102.65(14)
O2 N5 C19 C9 -169.59(13)
C7 N5 C19 C9 16.50(15)
N6 C9 C19 N5 -18.42(13)
C21 C9 C19 N5 -136.16(13)
C10 C9 C19 N5 94.70(14)
N6 C9 C19 C22 -136.10(13)
C21 C9 C19 C22 106.15(15)
C10 C9 C19 C22 -22.98(18)
N6 C9 C19 C20 94.67(14)
C21 C9 C19 C20 -23.07(18)
C10 C9 C19 C20 -152.21(14)
C14 N4 C24 C11 0.4(2)
C12 C11 C24 N4 0.7(2)
